data_1517318
loop_
_publ_author_name
'Duyker, S. G.'
'Halder, G. J.'
'Southon, P. D.'
'Price, D. J.'
'Edwards, A. J.'
'Peterson, V. K.'
'Kepert, C. J.'

_publ_section_title
;
 Topotactic structural conversion and hydration-dependent thermal
 expansion in robust LnMIII(CN)6&#x00B7;nH2O and flexible
 ALnFeII(CN)6&#x00B7;nH2O frameworks (A = Li, Na, K; Ln = La--Lu, Y; M =
 Co, Fe; 0 &#x2264; n &#x2264; 5)
;
_journal_issue 9
_journal_name_full 'Chemical Science'
_journal_page_first 3409
_journal_paper_doi 10.1039/C4SC00809J
_journal_volume 5
_journal_year 2014
_chemical_formula_sum 'C6 H9 Co N6 O4.5 Pr'
_chemical_formula_weight 437.016
_chemical_name_common 'praseodymium(III) hexacyanidocobaltate(III) tetrahemihydrate'
_chemical_name_systematic 'praseodymium(III) hexacyanidocobaltate(III) tetrahemihydrate'
_space_group_IT_number 63
_symmetry_cell_setting orthorhombic
_symmetry_space_group_name_Hall '-C 2c 2'
_symmetry_space_group_name_H-M 'C m c m'
_atom_sites_solution_primary direct
_atom_sites_solution_secondary difmap
_audit_creation_method SHELXL-97
_cell_angle_alpha 90.00
_cell_angle_beta 90.00
_cell_angle_gamma 90.00
_cell_formula_units_Z 4
_cell_length_a 7.431(7)
_cell_length_b 12.815(11)
_cell_length_c 14.298(13)
_cell_measurement_reflns_used 940
_cell_measurement_temperature 100(2)
_cell_measurement_theta_max 27.868
_cell_measurement_theta_min 3.475
_cell_volume 1362(2)
_computing_cell_refinement 'SMART (BrukerAXS, 1997)'
_computing_data_collection 'SMART (BrukerAXS, 1997)'
_computing_data_reduction 'SAINT+ (BrukerAXS, 1997)'
_computing_molecular_graphics 'XPMA/ZORTEP, WebLab Viewer 3.7'
_computing_publication_material XCIF
_computing_structure_refinement 'SHELXL-97 (Sheldrick, 1997)'
_computing_structure_solution 'SHELXS-97 (Sheldrick, 1990)'
_diffrn_ambient_temperature 100(2)
_diffrn_measured_fraction_theta_full 0.996
_diffrn_measured_fraction_theta_max 0.997
_diffrn_measurement_device_type 'Bruker SMART 1000 CCD'
_diffrn_measurement_method \w
_diffrn_radiation_monochromator graphite
_diffrn_radiation_source 'fine-focus sealed tube'
_diffrn_radiation_type MoK\a
_diffrn_radiation_wavelength 0.71073
_diffrn_reflns_av_R_equivalents 0.2413
_diffrn_reflns_av_sigmaI/netI 0.1152
_diffrn_reflns_limit_h_max 8
_diffrn_reflns_limit_h_min -9
_diffrn_reflns_limit_k_max 16
_diffrn_reflns_limit_k_min -16
_diffrn_reflns_limit_l_max 17
_diffrn_reflns_limit_l_min -16
_diffrn_reflns_number 3789
_diffrn_reflns_theta_full 26.37
_diffrn_reflns_theta_max 26.37
_diffrn_reflns_theta_min 3.47
_diffrn_standards_decay_% 0.00
_diffrn_standards_number 102
_exptl_absorpt_coefficient_mu 4.773
_exptl_absorpt_correction_T_max 1
_exptl_absorpt_correction_T_min 0.822016
_exptl_absorpt_correction_type multi-scan
_exptl_absorpt_process_details 'SADABS, Sheldrick 1996'
_exptl_crystal_colour green
_exptl_crystal_density_diffrn 2.127
_exptl_crystal_density_method 'not measured'
_exptl_crystal_description 'hexagonal capped prism'
_exptl_crystal_F_000 832
_exptl_crystal_size_max 0.267
_exptl_crystal_size_mid 0.230
_exptl_crystal_size_min 0.226
_refine_diff_density_max 3.089
_refine_diff_density_min -2.523
_refine_diff_density_rms 0.386
_refine_ls_extinction_method none
_refine_ls_goodness_of_fit_ref 1.123
_refine_ls_matrix_type full
_refine_ls_number_parameters 29
_refine_ls_number_reflns 805
_refine_ls_number_restraints 1
_refine_ls_restrained_S_all 1.123
_refine_ls_R_factor_all 0.0787
_refine_ls_R_factor_gt 0.0733
_refine_ls_shift/su_max 0.000
_refine_ls_shift/su_mean 0.000
_refine_ls_structure_factor_coef Fsqd
_refine_ls_weighting_details 'calc w=1/[\s^2^(Fo^2^)+(0.0475P)^2^+102.1499P] where P=(Fo^2^+2Fc^2^)/3'
_refine_ls_weighting_scheme calc
_refine_ls_wR_factor_gt 0.1836
_refine_ls_wR_factor_ref 0.1885
_reflns_number_gt 723
_reflns_number_total 805
_reflns_threshold_expression >2sigma(I)
_cod_duplicate_entry 1516510
_cod_data_source_file c4sc00809j2.cif
_cod_data_source_block PrCo(CN)6_4.5H2O
_cod_depositor_comments
;
The following automatic conversions were performed:

'_symmetry_cell_setting' value 'Orthorhombic' changed to
'orthorhombic' according to
/usr/data/users/saulius/crontab/automatic-downloads/current/RSC/lib/dictionaries/cif_core.dic
dictionary named 'cif_core.dic' version 2.4.2 from 2011-04-26.

Automatic conversion script
Id: cif_fix_values 2281 2013-09-26 08:29:07Z andrius 
;
_cod_original_sg_symbol_H-M Cmcm
_cod_original_formula_sum 'C6 H9 Co N6 O4.50 Pr'
_cod_database_code 1517318

loop_
_symmetry_equiv_pos_as_xyz
'x, y, z'
'-x, -y, z+1/2'
'x, -y, -z'
'-x, y, -z+1/2'
'x+1/2, y+1/2, z'
'-x+1/2, -y+1/2, z+1/2'
'x+1/2, -y+1/2, -z'
'-x+1/2, y+1/2, -z+1/2'
'-x, -y, -z'
'x, y, -z-1/2'
'-x, y, z'
'x, -y, z-1/2'
'-x+1/2, -y+1/2, -z'
'x+1/2, y+1/2, -z-1/2'
'-x+1/2, y+1/2, z'
'x+1/2, -y+1/2, z-1/2'

loop_
_atom_site_label
_atom_site_type_symbol
_atom_site_fract_x
_atom_site_fract_y
_atom_site_fract_z
_atom_site_U_iso_or_equiv
_atom_site_adp_type
_atom_site_occupancy
_atom_site_symmetry_multiplicity
_atom_site_calc_flag
_atom_site_refinement_flags
_atom_site_disorder_assembly
_atom_site_disorder_group
Pr1A Pr 0.0000 0.3443(4) 0.7500 0.0008(5) Uiso 0.50 4 d SPD . 1
Pr1B Pr 0.0000 0.3228(4) 0.7500 0.0008(5) Uiso 0.50 4 d SPD . 2
Co1 Co 0.0000 0.0000 0.5000 0.0059(7) Uiso 1 4 d S . .
N1 N 0.0000 0.2129(17) 0.6072(14) 0.014(5) Uiso 1 2 d S . .
C1 C 0.0000 0.135(2) 0.5664(17) 0.007(4) Uiso 1 2 d S . .
N2 N 0.239(3) 0.3886(14) 0.6278(10) 0.026(3) Uiso 1 1 d . . .
C2 C 0.338(2) 0.4290(15) 0.5787(10) 0.011(3) Uiso 1 1 d . . .
O1 O 0.306(2) 0.2526(16) 0.7500 0.024(5) Uiso 1 2 d SD . .
O1B O 0.0000 0.5221(15) 0.7500 0.039(18) Uiso 0.50 4 d SPD A 2
O2 O 0.0000 0.6681(16) 0.5850(8) 0.020(3) Uiso 1 2 d S . .

loop_
_atom_type_symbol
_atom_type_description
_atom_type_scat_dispersion_real
_atom_type_scat_dispersion_imag
_atom_type_scat_source
C C 0.0033 0.0016 'International Tables Vol C Tables 4.2.6.8 and 6.1.1.4'
H H 0.0000 0.0000 'International Tables Vol C Tables 4.2.6.8 and 6.1.1.4'
N N 0.0061 0.0033 'International Tables Vol C Tables 4.2.6.8 and 6.1.1.4'
O O 0.0106 0.0060 'International Tables Vol C Tables 4.2.6.8 and 6.1.1.4'
Co Co 0.3494 0.9721 'International Tables Vol C Tables 4.2.6.8 and 6.1.1.4'
Pr Pr -0.2180 2.8214 'International Tables Vol C Tables 4.2.6.8 and 6.1.1.4'

loop_
_geom_angle_atom_site_label_1
_geom_angle_atom_site_label_2
_geom_angle_atom_site_label_3
_geom_angle
_geom_angle_site_symmetry_1
_geom_angle_site_symmetry_3
N2 Pr1A N2 154.3(8) 10_557 11
N2 Pr1A N2 86.2(8) 10_557 .
N2 Pr1A N2 88.1(8) 11 .
N2 Pr1A N2 88.1(8) 10_557 4_556
N2 Pr1A N2 86.2(8) 11 4_556
N2 Pr1A N2 154.3(8) . 4_556
N2 Pr1A O1 136.0(4) 10_557 11
N2 Pr1A O1 59.0(5) 11 11
N2 Pr1A O1 136.0(4) . 11
N2 Pr1A O1 59.0(5) 4_556 11
N2 Pr1A O1 59.0(5) 10_557 .
N2 Pr1A O1 136.0(4) 11 .
N2 Pr1A O1 59.0(5) . .
N2 Pr1A O1 136.0(4) 4_556 .
O1 Pr1A O1 125.3(10) 11 .
N2 Pr1A N1 132.0(5) 10_557 .
N2 Pr1A N1 67.3(5) 11 .
N2 Pr1A N1 67.3(5) . .
N2 Pr1A N1 132.0(5) 4_556 .
O1 Pr1A N1 73.0(4) 11 .
O1 Pr1A N1 73.0(4) . .
N2 Pr1A N1 67.3(5) 10_557 10_557
N2 Pr1A N1 132.0(5) 11 10_557
N2 Pr1A N1 132.0(5) . 10_557
N2 Pr1A N1 67.3(5) 4_556 10_557
O1 Pr1A N1 73.0(4) 11 10_557
O1 Pr1A N1 73.0(4) . 10_557
N1 Pr1A N1 101.0(9) . 10_557
O1 Pr1B O1 136.8(11) 11 .
O1 Pr1B N1 77.9(3) 11 .
O1 Pr1B N1 77.9(3) . .
O1 Pr1B N1 77.9(3) 11 10_557
O1 Pr1B N1 77.9(3) . 10_557
N1 Pr1B N1 110.8(10) . 10_557
O1 Pr1B O1B 111.6(5) 11 .
O1 Pr1B O1B 111.6(5) . .
N1 Pr1B O1B 124.6(5) . .
N1 Pr1B O1B 124.6(5) 10_557 .
O1 Pr1B N2 138.3(4) 11 10_557
O1 Pr1B N2 59.3(5) . 10_557
N1 Pr1B N2 136.8(4) . 10_557
N1 Pr1B N2 68.6(5) 10_557 10_557
O1B Pr1B N2 71.3(4) . 10_557
O1 Pr1B N2 59.3(5) 11 11
O1 Pr1B N2 138.3(4) . 11
N1 Pr1B N2 68.6(5) . 11
N1 Pr1B N2 136.8(4) 10_557 11
O1B Pr1B N2 71.3(4) . 11
N2 Pr1B N2 142.6(8) 10_557 11
O1 Pr1B N2 138.3(4) 11 .
O1 Pr1B N2 59.3(5) . .
N1 Pr1B N2 68.6(5) . .
N1 Pr1B N2 136.8(4) 10_557 .
O1B Pr1B N2 71.3(4) . .
N2 Pr1B N2 83.2(7) 10_557 .
N2 Pr1B N2 85.0(8) 11 .
O1 Pr1B N2 59.3(5) 11 4_556
O1 Pr1B N2 138.3(4) . 4_556
N1 Pr1B N2 136.8(4) . 4_556
N1 Pr1B N2 68.6(5) 10_557 4_556
O1B Pr1B N2 71.3(4) . 4_556
N2 Pr1B N2 85.0(8) 10_557 4_556
N2 Pr1B N2 83.2(7) 11 4_556
N2 Pr1B N2 142.6(8) . 4_556
C2 Co1 C2 180.0(7) 15_545 7_456
C2 Co1 C2 100.4(11) 15_545 13_556
C2 Co1 C2 79.6(11) 7_456 13_556
C2 Co1 C2 79.6(11) 15_545 5_445
C2 Co1 C2 100.4(11) 7_456 5_445
C2 Co1 C2 180.000(2) 13_556 5_445
C2 Co1 C1 97.8(7) 15_545 .
C2 Co1 C1 82.2(7) 7_456 .
C2 Co1 C1 82.2(7) 13_556 .
C2 Co1 C1 97.8(7) 5_445 .
C2 Co1 C1 82.2(7) 15_545 9_556
C2 Co1 C1 97.8(7) 7_456 9_556
C2 Co1 C1 97.8(7) 13_556 9_556
C2 Co1 C1 82.2(7) 5_445 9_556
C1 Co1 C1 180.000(2) . 9_556
C1 N1 Pr1B 155(2) . .
C1 N1 Pr1A 160(2) . .
Pr1B N1 Pr1A 4.92(18) . .
N1 C1 Co1 179(2) . .
C2 N2 Pr1A 165.8(16) . .
C2 N2 Pr1B 171.7(16) . .
Pr1A N2 Pr1B 5.9(2) . .
N2 C2 Co1 178.0(17) . 5
Pr1B O1 Pr1A 5.8(2) . .

loop_
_geom_bond_atom_site_label_1
_geom_bond_atom_site_label_2
_geom_bond_distance
_geom_bond_site_symmetry_2
Pr1A N2 2.556(17) 10_557
Pr1A N2 2.556(17) 11
Pr1A N2 2.556(17) .
Pr1A N2 2.556(17) 4_556
Pr1A O1 2.558(17) 11
Pr1A O1 2.558(17) .
Pr1A N1 2.65(2) .
Pr1A N1 2.65(2) 10_557
Pr1B O1 2.443(17) 11
Pr1B O1 2.443(17) .
Pr1B N1 2.48(2) .
Pr1B N1 2.48(2) 10_557
Pr1B O1B 2.554(19) .
Pr1B N2 2.631(17) 10_557
Pr1B N2 2.631(17) 11
Pr1B N2 2.631(17) .
Pr1B N2 2.631(17) 4_556
Co1 C2 1.884(17) 15_545
Co1 C2 1.884(17) 7_456
Co1 C2 1.884(17) 13_556
Co1 C2 1.884(17) 5_445
Co1 C1 1.97(3) .
Co1 C1 1.97(3) 9_556
N1 C1 1.16(4) .
N2 C2 1.14(2) .
C2 Co1 1.884(17) 5
